data_7047001
loop_
_publ_author_name
'Lorenz, Roxana'
'Kaifer, Elisabeth'
'Wadepohl, Hubert'
'Himmel, Hans-J\"org'

_publ_section_title
;
 Di- and tetranuclear transition metal complexes of a
 tetrakisguanidino-substituted phenazine dye by stepwise coordination.
;
_journal_issue 32
_journal_name_full 'Dalton transactions (Cambridge, England : 2003)'
_journal_page_first 11016
_journal_page_last 11029
_journal_paper_doi 10.1039/c8dt02176g
_journal_volume 47
_journal_year 2018
_chemical_formula_sum 'C36 H58 Cl4 N16 Ni2'
_chemical_formula_weight 974.20
_space_group_crystal_system monoclinic
_space_group_IT_number 14
_space_group_name_Hall '-P 2yn'
_space_group_name_H-M_alt 'P 1 21/n 1'
_symmetry_space_group_name_Hall '-P 2yn'
_symmetry_space_group_name_H-M 'P 1 21/n 1'
_atom_sites_solution_hydrogens geom
_audit_creation_method SHELXL-2017/1
_audit_update_record
;
2018-05-28 deposited with the CCDC.
2018-07-11 downloaded from the CCDC.
;
_cell_angle_alpha 90
_cell_angle_beta 101.99(3)
_cell_angle_gamma 90
_cell_formula_units_Z 2
_cell_length_a 10.613(2)
_cell_length_b 10.551(2)
_cell_length_c 20.871(4)
_cell_measurement_reflns_used 1274
_cell_measurement_temperature 100
_cell_measurement_theta_max 26.0
_cell_measurement_theta_min 1.0
_cell_volume 2286.1(8)
_computing_cell_refinement 'DENZO/SCALEPACK (Bruker AXS, 1997-2009)'
_computing_data_collection 'COLLECT (Bruker AXS, 1997-2009)'
_computing_data_reduction 'DENZO/SCALEPACK (Bruker AXS, 1997-2009)'
_computing_molecular_graphics 'XPMA (Zsolnai, Huttner, 1994)'
_computing_publication_material 'SHELXL-2017/1 (Sheldrick, 2017)'
_computing_structure_refinement 'SHELXL-2017/1 (Sheldrick, 2017)'
_computing_structure_solution 'SHELXS-2016 (Sheldrick 2016)'
_diffrn_ambient_temperature 100
_diffrn_measured_fraction_theta_full 1.000
_diffrn_measured_fraction_theta_max 0.999
_diffrn_measurement_device_type 'NONIUS KAPPA CCD'
_diffrn_measurement_method 'O-Scan    '
_diffrn_radiation_source 'fine-focus sealed tube'
_diffrn_radiation_type MoK\a
_diffrn_radiation_wavelength 0.71073
_diffrn_reflns_av_R_equivalents 0.0299
_diffrn_reflns_av_unetI/netI 0.0416
_diffrn_reflns_Laue_measured_fraction_full 1.000
_diffrn_reflns_Laue_measured_fraction_max 0.999
_diffrn_reflns_limit_h_max 14
_diffrn_reflns_limit_h_min -14
_diffrn_reflns_limit_k_max 14
_diffrn_reflns_limit_k_min -14
_diffrn_reflns_limit_l_max 29
_diffrn_reflns_limit_l_min -29
_diffrn_reflns_number 12756
_diffrn_reflns_point_group_measured_fraction_full 1.000
_diffrn_reflns_point_group_measured_fraction_max 0.999
_diffrn_reflns_theta_full 25.242
_diffrn_reflns_theta_max 30.000
_diffrn_reflns_theta_min 1.995
_exptl_absorpt_coefficient_mu 1.104
_exptl_absorpt_correction_type none
_exptl_crystal_colour 'dark red'
_exptl_crystal_density_diffrn 1.415
_exptl_crystal_description 'box shaped'
_exptl_crystal_F_000 1020
_exptl_crystal_size_max 0.35
_exptl_crystal_size_mid 0.20
_exptl_crystal_size_min 0.20
_refine_diff_density_max 0.373
_refine_diff_density_min -0.624
_refine_diff_density_rms 0.072
_refine_ls_extinction_method none
_refine_ls_goodness_of_fit_ref 1.015
_refine_ls_hydrogen_treatment constr
_refine_ls_matrix_type full
_refine_ls_number_parameters 271
_refine_ls_number_reflns 6655
_refine_ls_number_restraints 0
_refine_ls_restrained_S_all 1.015
_refine_ls_R_factor_all 0.0557
_refine_ls_R_factor_gt 0.0356
_refine_ls_shift/su_max 0.001
_refine_ls_shift/su_mean 0.000
_refine_ls_structure_factor_coef Fsqd
_refine_ls_weighting_details 'w=1/[\s^2^(Fo^2^)+(0.0488P)^2^+0.5659P] where P=(Fo^2^+2Fc^2^)/3'
_refine_ls_weighting_scheme calc
_refine_ls_wR_factor_gt 0.0860
_refine_ls_wR_factor_ref 0.0948
_reflns_Friedel_coverage 0.000
_reflns_number_gt 5079
_reflns_number_total 6655
_reflns_threshold_expression 'I > 2\s(I)'
_cod_data_source_file c8dt02176g2.cif
_cod_data_source_block rl48n
_cod_depositor_comments 'Adding full bibliography for 7047000--7047008.cif.'
_cod_database_code 7047001
_shelx_shelxl_version_number 2017/1
_shelx_space_group_comment
;
The symmetry employed for this shelxl refinement is uniquely defined
by the following loop, which should always be used as a source of
symmetry information in preference to the above space-group names.
They are only intended as comments.
;

loop_
_space_group_symop_operation_xyz
'x, y, z'
'-x+1/2, y+1/2, -z+1/2'
'-x, -y, -z'
'x-1/2, -y-1/2, z-1/2'

loop_
_atom_site_label
_atom_site_type_symbol
_atom_site_fract_x
_atom_site_fract_y
_atom_site_fract_z
_atom_site_U_iso_or_equiv
_atom_site_adp_type
_atom_site_occupancy
_atom_site_site_symmetry_order
_atom_site_calc_flag
_atom_site_refinement_flags_posn
_atom_site_refinement_flags_adp
Ni1 Ni 0.84704(2) 0.59417(2) 0.16603(2) 0.01884(7) Uani 1 1 d . .
Cl2 Cl 0.70276(4) 0.56029(4) 0.22976(2) 0.02615(10) Uani 1 1 d . .
Cl3 Cl 1.04403(4) 0.51875(4) 0.16460(2) 0.02928(11) Uani 1 1 d . .
N1 N 0.74771(14) 0.60173(12) 0.07396(7) 0.0186(3) Uani 1 1 d . .
N2 N 0.73570(14) 0.54640(13) -0.03720(7) 0.0217(3) Uani 1 1 d . .
N3 N 0.75583(15) 0.39215(13) 0.04284(8) 0.0230(3) Uani 1 1 d . .
N4 N 0.86032(13) 0.77976(13) 0.15355(7) 0.0183(3) Uani 1 1 d . .
N5 N 1.03109(14) 0.82442(13) 0.23932(7) 0.0205(3) Uani 1 1 d . .
N6 N 1.00523(14) 0.94730(13) 0.14595(7) 0.0209(3) Uani 1 1 d . .
N7 N 0.43531(14) 0.90264(12) -0.04102(7) 0.0187(3) Uani 1 1 d . .
N21 N 0.3251(2) 0.9594(2) 0.11098(11) 0.0528(5) Uani 1 1 d . .
C1 C 0.69224(16) 0.72352(15) 0.06176(8) 0.0180(3) Uani 1 1 d . .
C2 C 0.75739(16) 0.82247(15) 0.10515(8) 0.0178(3) Uani 1 1 d . .
C3 C 0.71207(16) 0.94407(15) 0.09795(8) 0.0189(3) Uani 1 1 d . .
H3 H 0.752344 1.006721 0.126314 0.023 Uiso 1 1 calc R U
C4 C 0.60458(16) 0.97609(15) 0.04789(8) 0.0181(3) Uani 1 1 d . .
C5 C 0.53835(16) 0.87791(15) 0.00633(8) 0.0177(3) Uani 1 1 d . .
C6 C 0.58444(16) 0.75134(15) 0.01575(8) 0.0190(3) Uani 1 1 d . .
H6 H 0.540488 0.686620 -0.009800 0.023 Uiso 1 1 calc R U
C7 C 0.74520(16) 0.51657(16) 0.02686(9) 0.0199(3) Uani 1 1 d . .
C8 C 0.66040(19) 0.46905(18) -0.08979(9) 0.0272(4) Uani 1 1 d . .
H8A H 0.621374 0.399963 -0.071129 0.041 Uiso 1 1 calc R U
H8B H 0.716020 0.436248 -0.116710 0.041 Uiso 1 1 calc R U
H8C H 0.594457 0.520222 -0.116004 0.041 Uiso 1 1 calc R U
C9 C 0.78901(18) 0.66357(17) -0.05791(9) 0.0251(4) Uani 1 1 d . .
H9A H 0.720136 0.720988 -0.075164 0.038 Uiso 1 1 calc R U
H9B H 0.836636 0.644796 -0.091145 0.038 Uiso 1 1 calc R U
H9C H 0.845262 0.701874 -0.021018 0.038 Uiso 1 1 calc R U
C10 C 0.73196(19) 0.34740(17) 0.10514(9) 0.0266(4) Uani 1 1 d . .
H10A H 0.811090 0.348058 0.137303 0.040 Uiso 1 1 calc R U
H10B H 0.698512 0.262634 0.100085 0.040 Uiso 1 1 calc R U
H10C H 0.670536 0.401985 0.119162 0.040 Uiso 1 1 calc R U
C11 C 0.82836(19) 0.30380(17) 0.01017(11) 0.0307(4) Uani 1 1 d . .
H11A H 0.860310 0.347686 -0.023484 0.046 Uiso 1 1 calc R U
H11B H 0.772926 0.235930 -0.009036 0.046 Uiso 1 1 calc R U
H11C H 0.899407 0.269865 0.041605 0.046 Uiso 1 1 calc R U
C12 C 0.96183(16) 0.85127(15) 0.17897(8) 0.0192(3) Uani 1 1 d . .
C13 C 0.97476(18) 0.75419(17) 0.28654(9) 0.0241(4) Uani 1 1 d . .
H13A H 0.883092 0.766169 0.277004 0.036 Uiso 1 1 calc R U
H13B H 1.010199 0.784453 0.329920 0.036 Uiso 1 1 calc R U
H13C H 0.993869 0.665659 0.283817 0.036 Uiso 1 1 calc R U
C14 C 1.17163(17) 0.82839(19) 0.25320(10) 0.0293(4) Uani 1 1 d . .
H14A H 1.200603 0.852459 0.214308 0.044 Uiso 1 1 calc R U
H14B H 1.205168 0.746174 0.267228 0.044 Uiso 1 1 calc R U
H14C H 1.201557 0.889155 0.287193 0.044 Uiso 1 1 calc R U
C15 C 1.06122(19) 1.06214(17) 0.17914(10) 0.0283(4) Uani 1 1 d . .
H15A H 1.054935 1.059005 0.224343 0.042 Uiso 1 1 calc R U
H15B H 1.015406 1.134847 0.158641 0.042 Uiso 1 1 calc R U
H15C H 1.150142 1.068093 0.176280 0.042 Uiso 1 1 calc R U
C16 C 0.99052(18) 0.94745(18) 0.07553(9) 0.0261(4) Uani 1 1 d . .
H16A H 0.972231 0.862997 0.059102 0.039 Uiso 1 1 calc R U
H16B H 1.068717 0.976858 0.064260 0.039 Uiso 1 1 calc R U
H16C H 0.920828 1.002595 0.056469 0.039 Uiso 1 1 calc R U
C21 C 0.4027(2) 0.9064(2) 0.14669(11) 0.0361(5) Uani 1 1 d . .
C22 C 0.5013(2) 0.8386(2) 0.19296(11) 0.0396(5) Uani 1 1 d . .
H22A H 0.471166 0.822928 0.232548 0.059 Uiso 1 1 calc R U
H22B H 0.578381 0.888693 0.202735 0.059 Uiso 1 1 calc R U
H22C H 0.519295 0.759322 0.174112 0.059 Uiso 1 1 calc R U

loop_
_atom_site_aniso_label
_atom_site_aniso_U_11
_atom_site_aniso_U_22
_atom_site_aniso_U_33
_atom_site_aniso_U_23
_atom_site_aniso_U_13
_atom_site_aniso_U_12
Ni1 0.01900(12) 0.01735(11) 0.01946(12) 0.00062(8) 0.00234(9) 0.00117(8)
Cl2 0.0254(2) 0.0276(2) 0.0270(2) 0.00029(17) 0.00873(18) -0.00269(17)
Cl3 0.0227(2) 0.0296(2) 0.0358(3) -0.00287(19) 0.00658(19) 0.00639(17)
N1 0.0190(7) 0.0167(6) 0.0189(7) -0.0004(5) 0.0012(6) 0.0009(5)
N2 0.0236(7) 0.0202(7) 0.0205(8) -0.0034(6) 0.0030(6) -0.0005(6)
N3 0.0257(8) 0.0175(7) 0.0243(8) -0.0021(6) 0.0019(6) 0.0021(6)
N4 0.0175(7) 0.0164(6) 0.0193(7) 0.0000(5) 0.0001(6) 0.0009(5)
N5 0.0177(7) 0.0230(7) 0.0193(7) 0.0006(6) 0.0003(6) 0.0009(5)
N6 0.0210(7) 0.0208(7) 0.0200(7) 0.0002(6) 0.0024(6) -0.0020(6)
N7 0.0179(7) 0.0168(6) 0.0209(7) -0.0007(5) 0.0026(6) 0.0003(5)
N21 0.0313(11) 0.0837(16) 0.0459(13) 0.0036(12) 0.0139(10) -0.0014(11)
C1 0.0185(8) 0.0158(7) 0.0201(8) -0.0001(6) 0.0052(7) 0.0006(6)
C2 0.0172(7) 0.0197(8) 0.0162(8) 0.0006(6) 0.0024(6) -0.0012(6)
C3 0.0178(8) 0.0180(7) 0.0201(8) -0.0034(6) 0.0020(7) -0.0012(6)
C4 0.0176(8) 0.0188(7) 0.0181(8) -0.0007(6) 0.0037(6) -0.0002(6)
C5 0.0163(7) 0.0183(8) 0.0181(8) -0.0002(6) 0.0029(6) 0.0000(6)
C6 0.0200(8) 0.0164(7) 0.0201(8) -0.0016(6) 0.0031(7) -0.0002(6)
C7 0.0172(8) 0.0195(8) 0.0221(9) -0.0012(6) 0.0021(7) 0.0006(6)
C8 0.0290(10) 0.0283(9) 0.0233(9) -0.0052(7) 0.0033(8) -0.0027(8)
C9 0.0279(9) 0.0244(9) 0.0241(9) -0.0020(7) 0.0084(8) -0.0013(7)
C10 0.0326(10) 0.0184(8) 0.0269(10) -0.0004(7) 0.0018(8) -0.0028(7)
C11 0.0298(10) 0.0226(9) 0.0388(12) -0.0063(8) 0.0050(9) 0.0060(8)
C12 0.0180(8) 0.0184(8) 0.0210(8) -0.0033(6) 0.0038(7) 0.0012(6)
C13 0.0263(9) 0.0254(9) 0.0195(9) 0.0009(7) 0.0020(7) -0.0010(7)
C14 0.0198(9) 0.0396(11) 0.0268(10) 0.0012(8) 0.0007(7) 0.0003(8)
C15 0.0288(10) 0.0216(9) 0.0352(11) -0.0028(8) 0.0082(8) -0.0071(7)
C16 0.0250(9) 0.0305(9) 0.0230(9) 0.0032(7) 0.0054(7) -0.0019(7)
C21 0.0320(11) 0.0443(12) 0.0365(12) -0.0102(10) 0.0176(10) -0.0074(9)
C22 0.0391(12) 0.0403(12) 0.0431(13) -0.0043(10) 0.0171(11) -0.0002(10)

loop_
_atom_type_symbol
_atom_type_description
_atom_type_scat_dispersion_real
_atom_type_scat_dispersion_imag
_atom_type_scat_source
C C 0.0033 0.0016 'International Tables Vol C Tables 4.2.6.8 and 6.1.1.4'
H H 0.0000 0.0000 'International Tables Vol C Tables 4.2.6.8 and 6.1.1.4'
N N 0.0061 0.0033 'International Tables Vol C Tables 4.2.6.8 and 6.1.1.4'
Cl Cl 0.1484 0.1585 'International Tables Vol C Tables 4.2.6.8 and 6.1.1.4'
Ni Ni 0.3393 1.1124 'International Tables Vol C Tables 4.2.6.8 and 6.1.1.4'

loop_
_geom_angle_atom_site_label_1
_geom_angle_atom_site_label_2
_geom_angle_atom_site_label_3
_geom_angle
_geom_angle_site_symmetry_1
_geom_angle_site_symmetry_3
N4 Ni1 N1 82.63(6) . .
N4 Ni1 Cl3 104.86(4) . .
N1 Ni1 Cl3 108.01(5) . .
N4 Ni1 Cl2 108.01(4) . .
N1 Ni1 Cl2 106.69(5) . .
Cl3 Ni1 Cl2 134.46(2) . .
C7 N1 C1 122.53(15) . .
C7 N1 Ni1 127.75(12) . .
C1 N1 Ni1 109.09(11) . .
C7 N2 C9 122.24(15) . .
C7 N2 C8 121.77(15) . .
C9 N2 C8 115.73(15) . .
C7 N3 C10 120.94(14) . .
C7 N3 C11 121.85(15) . .
C10 N3 C11 114.57(14) . .
C12 N4 C2 123.41(14) . .
C12 N4 Ni1 125.48(12) . .
C2 N4 Ni1 110.27(10) . .
C12 N5 C13 121.16(14) . .
C12 N5 C14 121.00(15) . .
C13 N5 C14 115.24(15) . .
C12 N6 C16 122.70(15) . .
C12 N6 C15 121.73(15) . .
C16 N6 C15 115.41(14) . .
C5 N7 C4 117.04(14) . 3_675
C6 C1 N1 125.39(15) . .
C6 C1 C2 120.21(15) . .
N1 C1 C2 114.37(14) . .
C3 C2 N4 125.83(15) . .
C3 C2 C1 119.52(15) . .
N4 C2 C1 114.58(14) . .
C2 C3 C4 121.00(15) . .
C2 C3 H3 119.5 . .
C4 C3 H3 119.5 . .
N7 C4 C3 119.47(15) 3_675 .
N7 C4 C5 121.15(15) 3_675 .
C3 C4 C5 119.37(15) . .
N7 C5 C6 119.35(15) . .
N7 C5 C4 121.81(15) . .
C6 C5 C4 118.84(15) . .
C1 C6 C5 120.91(15) . .
C1 C6 H6 119.5 . .
C5 C6 H6 119.5 . .
N1 C7 N3 119.08(16) . .
N1 C7 N2 123.96(15) . .
N3 C7 N2 116.94(15) . .
N2 C8 H8A 109.5 . .
N2 C8 H8B 109.5 . .
H8A C8 H8B 109.5 . .
N2 C8 H8C 109.5 . .
H8A C8 H8C 109.5 . .
H8B C8 H8C 109.5 . .
N2 C9 H9A 109.5 . .
N2 C9 H9B 109.5 . .
H9A C9 H9B 109.5 . .
N2 C9 H9C 109.5 . .
H9A C9 H9C 109.5 . .
H9B C9 H9C 109.5 . .
N3 C10 H10A 109.5 . .
N3 C10 H10B 109.5 . .
H10A C10 H10B 109.5 . .
N3 C10 H10C 109.5 . .
H10A C10 H10C 109.5 . .
H10B C10 H10C 109.5 . .
N3 C11 H11A 109.5 . .
N3 C11 H11B 109.5 . .
H11A C11 H11B 109.5 . .
N3 C11 H11C 109.5 . .
H11A C11 H11C 109.5 . .
H11B C11 H11C 109.5 . .
N4 C12 N5 119.43(15) . .
N4 C12 N6 123.50(16) . .
N5 C12 N6 116.97(15) . .
N5 C13 H13A 109.5 . .
N5 C13 H13B 109.5 . .
H13A C13 H13B 109.5 . .
N5 C13 H13C 109.5 . .
H13A C13 H13C 109.5 . .
H13B C13 H13C 109.5 . .
N5 C14 H14A 109.5 . .
N5 C14 H14B 109.5 . .
H14A C14 H14B 109.5 . .
N5 C14 H14C 109.5 . .
H14A C14 H14C 109.5 . .
H14B C14 H14C 109.5 . .
N6 C15 H15A 109.5 . .
N6 C15 H15B 109.5 . .
H15A C15 H15B 109.5 . .
N6 C15 H15C 109.5 . .
H15A C15 H15C 109.5 . .
H15B C15 H15C 109.5 . .
N6 C16 H16A 109.5 . .
N6 C16 H16B 109.5 . .
H16A C16 H16B 109.5 . .
N6 C16 H16C 109.5 . .
H16A C16 H16C 109.5 . .
H16B C16 H16C 109.5 . .
N21 C21 C22 179.4(2) . .
C21 C22 H22A 109.5 . .
C21 C22 H22B 109.5 . .
H22A C22 H22B 109.5 . .
C21 C22 H22C 109.5 . .
H22A C22 H22C 109.5 . .
H22B C22 H22C 109.5 . .

loop_
_geom_bond_atom_site_label_1
_geom_bond_atom_site_label_2
_geom_bond_distance
_geom_bond_site_symmetry_2
Ni1 N4 1.9843(14) .
Ni1 N1 1.9920(16) .
Ni1 Cl3 2.2430(6) .
Ni1 Cl2 2.2557(7) .
N1 C7 1.328(2) .
N1 C1 1.414(2) .
N2 C7 1.357(2) .
N2 C9 1.462(2) .
N2 C8 1.465(2) .
N3 C7 1.353(2) .
N3 C10 1.454(2) .
N3 C11 1.464(2) .
N4 C12 1.332(2) .
N4 C2 1.399(2) .
N5 C12 1.350(2) .
N5 C13 1.457(2) .
N5 C14 1.460(2) .
N6 C12 1.359(2) .
N6 C16 1.445(2) .
N6 C15 1.459(2) .
N7 C5 1.339(2) .
N7 C4 1.346(2) 3_675
N21 C21 1.136(3) .
C1 C6 1.364(2) .
C1 C2 1.459(2) .
C2 C3 1.367(2) .
C3 C4 1.418(2) .
C3 H3 0.9300 .
C4 C5 1.437(2) .
C5 C6 1.422(2) .
C6 H6 0.9300 .
C8 H8A 0.9600 .
C8 H8B 0.9600 .
C8 H8C 0.9600 .
C9 H9A 0.9600 .
C9 H9B 0.9600 .
C9 H9C 0.9600 .
C10 H10A 0.9600 .
C10 H10B 0.9600 .
C10 H10C 0.9600 .
C11 H11A 0.9600 .
C11 H11B 0.9600 .
C11 H11C 0.9600 .
C13 H13A 0.9600 .
C13 H13B 0.9600 .
C13 H13C 0.9600 .
C14 H14A 0.9600 .
C14 H14B 0.9600 .
C14 H14C 0.9600 .
C15 H15A 0.9600 .
C15 H15B 0.9600 .
C15 H15C 0.9600 .
C16 H16A 0.9600 .
C16 H16B 0.9600 .
C16 H16C 0.9600 .
C21 C22 1.456(3) .
C22 H22A 0.9600 .
C22 H22B 0.9600 .
C22 H22C 0.9600 .

loop_
_geom_torsion_atom_site_label_1
_geom_torsion_atom_site_label_2
_geom_torsion_atom_site_label_3
_geom_torsion_atom_site_label_4
_geom_torsion
_geom_torsion_site_symmetry_1
_geom_torsion_site_symmetry_4
C7 N1 C1 C6 33.7(2) . .
Ni1 N1 C1 C6 -154.71(14) . .
C7 N1 C1 C2 -148.66(16) . .
Ni1 N1 C1 C2 22.94(16) . .
C12 N4 C2 C3 -32.1(3) . .
Ni1 N4 C2 C3 157.88(14) . .
C12 N4 C2 C1 150.93(15) . .
Ni1 N4 C2 C1 -19.06(17) . .
C6 C1 C2 C3 -2.1(2) . .
N1 C1 C2 C3 -179.91(14) . .
C6 C1 C2 N4 175.03(15) . .
N1 C1 C2 N4 -2.8(2) . .
N4 C2 C3 C4 -178.37(15) . .
C1 C2 C3 C4 -1.6(2) . .
C2 C3 C4 N7 -178.15(15) . 3_675
C2 C3 C4 C5 3.3(2) . .
C4 N7 C5 C6 179.93(15) 3_675 .
C4 N7 C5 C4 -0.4(3) 3_675 .
N7 C4 C5 N7 0.5(3) 3_675 .
C3 C4 C5 N7 179.03(15) . .
N7 C4 C5 C6 -179.91(15) 3_675 .
C3 C4 C5 C6 -1.3(2) . .
N1 C1 C6 C5 -178.42(15) . .
C2 C1 C6 C5 4.0(2) . .
N7 C5 C6 C1 177.32(15) . .
C4 C5 C6 C1 -2.3(2) . .
C1 N1 C7 N3 -156.28(15) . .
Ni1 N1 C7 N3 33.8(2) . .
C1 N1 C7 N2 25.4(3) . .
Ni1 N1 C7 N2 -144.50(14) . .
C10 N3 C7 N1 18.3(2) . .
C11 N3 C7 N1 -142.28(18) . .
C10 N3 C7 N2 -163.32(16) . .
C11 N3 C7 N2 36.1(2) . .
C9 N2 C7 N1 31.1(3) . .
C8 N2 C7 N1 -142.79(17) . .
C9 N2 C7 N3 -147.21(16) . .
C8 N2 C7 N3 38.9(2) . .
C2 N4 C12 N5 155.70(15) . .
Ni1 N4 C12 N5 -35.8(2) . .
C2 N4 C12 N6 -28.1(2) . .
Ni1 N4 C12 N6 140.38(14) . .
C13 N5 C12 N4 -23.3(2) . .
C14 N5 C12 N4 137.56(17) . .
C13 N5 C12 N6 160.26(15) . .
C14 N5 C12 N6 -38.9(2) . .
C16 N6 C12 N4 -29.6(2) . .
C15 N6 C12 N4 145.56(17) . .
C16 N6 C12 N5 146.70(16) . .
C15 N6 C12 N5 -38.1(2) . .
